data_7024142
loop_
_publ_author_name
'Owen, Gareth R.'
'Gould, P. Hugh'
'Charmant, Jonathan P. H.'
'Hamilton, Alex'
'Saithong, Saowanit'

_publ_section_title
;
 A new hybrid scorpionate ligand: a study of the metal-boron bond within
 metallaboratrane complexes.
;
_journal_issue 2
_journal_name_full 'Dalton transactions (Cambridge, England : 2003)'
_journal_page_first 392
_journal_page_last 400
_journal_paper_doi 10.1039/b911651f
_journal_volume 39
_journal_year 2010
_chemical_formula_moiety 'C32 H29 B N5 O P Ru S3, 3(C H2 Cl2)'
_chemical_formula_sum 'C35 H35 B Cl6 N5 O P Ru S3'
_chemical_formula_weight 993.41
_space_group_IT_number 14
_symmetry_cell_setting monoclinic
_symmetry_space_group_name_Hall '-P 2yn'
_symmetry_space_group_name_H-M 'P 1 21/n 1'
_atom_sites_solution_hydrogens geom
_atom_sites_solution_primary direct
_atom_sites_solution_secondary difmap
_audit_creation_method SHELXL-97
_cell_angle_alpha 90.00
_cell_angle_beta 106.38(3)
_cell_angle_gamma 90.00
_cell_formula_units_Z 4
_cell_length_a 16.376(3)
_cell_length_b 10.867(2)
_cell_length_c 24.024(5)
_cell_measurement_reflns_used 5894
_cell_measurement_temperature 100(2)
_cell_measurement_theta_max 23.6335
_cell_measurement_theta_min 2.279
_cell_volume 4101.7(15)
_computing_cell_refinement 'SMART v5.628 (Bruker-AXS, 1997-2002)'
_computing_data_collection 'SMART v5.628 (Bruker-AXS, 1997-2002)'
_computing_data_reduction
;
SAINT v7.06A (Bruker-AXS, 1997-2003) & SHELXTL v6.14 (Bruker-AXS, 2003)
;
_computing_molecular_graphics 'Bruker SHELXTL'
_computing_publication_material 'Bruker SHELXTL'
_computing_structure_refinement 'SHELXL-97 (Sheldrick, 1997)'
_computing_structure_solution 'SHELXS-97 (Sheldrick, 1990)'
_diffrn_ambient_temperature 100
_diffrn_detector 'CCD plate'
_diffrn_detector_area_resol_mean 8.366
_diffrn_detector_type 'Bruker-AXS SMART APEX'
_diffrn_measured_fraction_theta_full 1.000
_diffrn_measured_fraction_theta_max 1.000
_diffrn_measurement_details 'frames, 0.3\% width'
_diffrn_measurement_device 'three-circle diffractometer'
_diffrn_measurement_device_type 'Bruker-AXS D8'
_diffrn_measurement_method '\w scans'
_diffrn_measurement_specimen_support 'glass fibre'
_diffrn_radiation_collimation monocap
_diffrn_radiation_monochromator graphite
_diffrn_radiation_probe x-ray
_diffrn_radiation_type 'Mo K\a'
_diffrn_radiation_wavelength 0.71074
_diffrn_reflns_av_R_equivalents 0.0713
_diffrn_reflns_av_sigmaI/netI 0.0786
_diffrn_reflns_limit_h_max 21
_diffrn_reflns_limit_h_min -21
_diffrn_reflns_limit_k_max 14
_diffrn_reflns_limit_k_min -14
_diffrn_reflns_limit_l_max 31
_diffrn_reflns_limit_l_min -31
_diffrn_reflns_number 45871
_diffrn_reflns_theta_full 27.48
_diffrn_reflns_theta_max 27.48
_diffrn_reflns_theta_min 1.35
_diffrn_source 'sealed X-ray tube'
_diffrn_source_current 40
_diffrn_source_power 2
_diffrn_source_target Mo
_diffrn_source_voltage 50
_diffrn_standards_decay_% 0
_exptl_absorpt_coefficient_mu 1.002
_exptl_absorpt_correction_T_max 0.910
_exptl_absorpt_correction_T_min 0.790
_exptl_absorpt_correction_type multi-scan
_exptl_absorpt_process_details '(SADABS; Bruker, 1998)'
_exptl_crystal_colour orange
_exptl_crystal_density_diffrn 1.609
_exptl_crystal_density_method 'not measured'
_exptl_crystal_description block
_exptl_crystal_F_000 2008
_exptl_crystal_size_max 0.387
_exptl_crystal_size_mid 0.141
_exptl_crystal_size_min 0.095
_refine_diff_density_max 0.918
_refine_diff_density_min -1.168
_refine_diff_density_rms 0.139
_refine_ls_extinction_method none
_refine_ls_goodness_of_fit_ref 1.159
_refine_ls_hydrogen_treatment constr
_refine_ls_matrix_type full
_refine_ls_number_parameters 508
_refine_ls_number_reflns 9417
_refine_ls_number_restraints 4
_refine_ls_restrained_S_all 1.160
_refine_ls_R_factor_all 0.0930
_refine_ls_R_factor_gt 0.0654
_refine_ls_shift/su_max 0.006
_refine_ls_shift/su_mean 0.000
_refine_ls_structure_factor_coef Fsqd
_refine_ls_weighting_details 'calc w=1/[\s^2^(Fo^2^)+(0.0656P)^2^+0.0000P] where P=(Fo^2^+2Fc^2^)/3'
_refine_ls_weighting_scheme calc
_refine_ls_wR_factor_gt 0.1351
_refine_ls_wR_factor_ref 0.1531
_reflns_number_gt 7491
_reflns_number_total 9417
_reflns_threshold_expression >2\s(I)
_cod_data_source_file b911651f.txt
_cod_data_source_block gro172-p21-n-
_cod_depositor_comments
;
The following automatic conversions were performed:

'_symmetry_cell_setting' value 'Monoclinic' changed to 'monoclinic'
according to /home/saulius/struct/CIF-dictionaries/cif_core.dic
dictionary named 'cif_core.dic' version 2.4.2 from
2011-04-26.

'_diffrn_radiation_probe' value 'X-ray' changed to
'x-ray' according to
/home/saulius/struct/CIF-dictionaries/cif_core.dic dictionary named
'cif_core.dic' version 2.4.2 from 2011-04-26.

Automatic conversion script
Id: cif_fix_values 1891 2012-01-12 08:04:46Z andrius 

The following automatic conversions were performed:

data name '_diffrn_specimen_support' was replaced with
'_diffrn_measurement_specimen_support' as specified in the
replacement file 'data/replacement-values/replacement_tags.lst'.

Automatic conversion script
Id: cif_correct_tags 9268 2022-04-12 08:56:07Z antanas 
;
_cod_original_cell_volume 4101.6(14)
_cod_original_sg_symbol_H-M 'P 21/n'
_cod_database_code 7024142

loop_
_symmetry_equiv_pos_as_xyz
'x, y, z'
'-x+1/2, y+1/2, -z+1/2'
'-x, -y, -z'
'x-1/2, -y-1/2, z-1/2'

loop_
_atom_site_label
_atom_site_type_symbol
_atom_site_fract_x
_atom_site_fract_y
_atom_site_fract_z
_atom_site_U_iso_or_equiv
_atom_site_adp_type
_atom_site_occupancy
_atom_site_symmetry_multiplicity
_atom_site_calc_flag
_atom_site_refinement_flags
_atom_site_disorder_assembly
_atom_site_disorder_group
Ru1 Ru 0.73198(2) 0.77627(4) 0.063987(16) 0.01404(11) Uani 1 1 d . . .
S1 S 0.81210(8) 0.74906(10) 0.16744(5) 0.0184(3) Uani 1 1 d . . .
S2 S 0.63796(8) 0.60991(12) 0.06904(5) 0.0216(3) Uani 1 1 d . . .
S3 S 0.79442(8) 0.97382(12) 0.06451(6) 0.0211(3) Uani 1 1 d . . .
N1 N 0.6866(3) 0.9124(4) 0.16359(18) 0.0236(10) Uani 1 1 d . . .
N2 N 0.7698(3) 0.8882(5) 0.2519(2) 0.0349(12) Uani 1 1 d . . .
N3 N 0.5606(3) 0.8180(4) 0.09210(18) 0.0252(10) Uani 1 1 d . . .
N4 N 0.4845(3) 0.6521(5) 0.09161(19) 0.0298(11) Uani 1 1 d . . .
N5 N 0.6363(3) 1.0200(4) 0.06844(17) 0.0226(10) Uani 1 1 d . . .
P1 P 0.84182(8) 0.66205(12) 0.03623(5) 0.0160(3) Uani 1 1 d . . .
B1 B 0.6469(4) 0.8852(6) 0.0972(2) 0.0196(12) Uani 1 1 d . . .
O1 O 0.6210(3) 0.8387(5) -0.05298(16) 0.0438(12) Uani 1 1 d . . .
C1 C 0.8074(3) 0.5781(5) -0.0331(2) 0.0186(10) Uani 1 1 d . . .
C2 C 0.7616(3) 0.6432(5) -0.0825(2) 0.0269(12) Uani 1 1 d . . .
H2 H 0.7500 0.7283 -0.0795 0.032 Uiso 1 1 calc R . .
C3 C 0.7334(3) 0.5839(6) -0.1355(2) 0.0288(13) Uani 1 1 d . . .
H3 H 0.7042 0.6291 -0.1690 0.035 Uiso 1 1 calc R . .
C4 C 0.7474(3) 0.4611(6) -0.1398(2) 0.0298(13) Uani 1 1 d . . .
H4 H 0.7267 0.4207 -0.1761 0.036 Uiso 1 1 calc R . .
C5 C 0.7916(3) 0.3955(5) -0.0916(2) 0.0287(12) Uani 1 1 d . . .
H5 H 0.8015 0.3100 -0.0949 0.034 Uiso 1 1 calc R . .
C6 C 0.8216(3) 0.4535(5) -0.0385(2) 0.0216(11) Uani 1 1 d . . .
H6 H 0.8521 0.4077 -0.0055 0.026 Uiso 1 1 calc R . .
C7 C 0.8989(3) 0.5418(4) 0.08594(19) 0.0167(10) Uani 1 1 d . . .
C8 C 0.8518(3) 0.4666(5) 0.1120(2) 0.0244(12) Uani 1 1 d . . .
H8 H 0.7922 0.4791 0.1042 0.029 Uiso 1 1 calc R . .
C9 C 0.8913(4) 0.3735(5) 0.1494(2) 0.0301(13) Uani 1 1 d . . .
H9 H 0.8582 0.3200 0.1656 0.036 Uiso 1 1 calc R . .
C10 C 0.9787(4) 0.3581(5) 0.1632(2) 0.0288(13) Uani 1 1 d . . .
H10 H 1.0058 0.2958 0.1898 0.035 Uiso 1 1 calc R . .
C11 C 1.0263(3) 0.4344(5) 0.1379(2) 0.0237(11) Uani 1 1 d . . .
H11 H 1.0863 0.4245 0.1474 0.028 Uiso 1 1 calc R . .
C12 C 0.9871(3) 0.5239(5) 0.0993(2) 0.0199(11) Uani 1 1 d . . .
H12 H 1.0200 0.5741 0.0814 0.024 Uiso 1 1 calc R . .
C13 C 0.9319(3) 0.7543(4) 0.0288(2) 0.0196(11) Uani 1 1 d . . .
C14 C 0.9630(4) 0.7483(5) -0.0196(2) 0.0249(12) Uani 1 1 d . . .
H14 H 0.9360 0.6973 -0.0516 0.030 Uiso 1 1 calc R . .
C15 C 1.0346(4) 0.8183(5) -0.0205(3) 0.0316(14) Uani 1 1 d . . .
H15 H 1.0555 0.8157 -0.0536 0.038 Uiso 1 1 calc R . .
C16 C 1.0749(4) 0.8910(5) 0.0262(3) 0.0315(14) Uani 1 1 d . . .
H16 H 1.1243 0.9364 0.0257 0.038 Uiso 1 1 calc R . .
C17 C 1.0437(3) 0.8975(5) 0.0735(2) 0.0273(12) Uani 1 1 d . . .
H17 H 1.0710 0.9487 0.1053 0.033 Uiso 1 1 calc R . .
C18 C 0.9724(3) 0.8297(5) 0.0749(2) 0.0223(11) Uani 1 1 d . . .
H18 H 0.9512 0.8349 0.1078 0.027 Uiso 1 1 calc R . .
C19 C 0.7543(3) 0.8506(5) 0.1959(2) 0.0198(11) Uani 1 1 d . . .
C20 C 0.6576(4) 0.9907(5) 0.1992(2) 0.0323(14) Uani 1 1 d . . .
H20 H 0.6099 1.0440 0.1867 0.039 Uiso 1 1 calc R . .
C21 C 0.7068(4) 0.9804(5) 0.2541(2) 0.0369(16) Uani 1 1 d . . .
H21 H 0.7015 1.0239 0.2872 0.044 Uiso 1 1 calc R . .
C22 C 0.8339(4) 0.8443(6) 0.3000(3) 0.0430(16) Uani 1 1 d . . .
H22A H 0.8150 0.7675 0.3138 0.065 Uiso 1 1 calc R . .
H22B H 0.8454 0.9058 0.3311 0.065 Uiso 1 1 calc R . .
H22C H 0.8859 0.8290 0.2886 0.065 Uiso 1 1 calc R . .
C23 C 0.5580(3) 0.6947(5) 0.0836(2) 0.0222(11) Uani 1 1 d . . .
C24 C 0.4871(4) 0.8503(6) 0.1078(2) 0.0329(14) Uani 1 1 d . . .
H24 H 0.4730 0.9307 0.1176 0.040 Uiso 1 1 calc R . .
C25 C 0.4402(4) 0.7494(6) 0.1067(3) 0.0339(14) Uani 1 1 d . . .
H25 H 0.3867 0.7450 0.1147 0.041 Uiso 1 1 calc R . .
C26 C 0.4597(4) 0.5248(6) 0.0879(3) 0.0345(14) Uani 1 1 d . . .
H26A H 0.4613 0.4914 0.0503 0.052 Uiso 1 1 calc R . .
H26B H 0.4018 0.5177 0.0916 0.052 Uiso 1 1 calc R . .
H26C H 0.4991 0.4784 0.1191 0.052 Uiso 1 1 calc R . .
C27 C 0.7083(3) 1.0680(5) 0.0605(2) 0.0238(12) Uani 1 1 d . . .
C28 C 0.7125(5) 1.1963(6) 0.0474(3) 0.0403(16) Uani 1 1 d . . .
H28 H 0.7639 1.2292 0.0426 0.048 Uiso 1 1 calc R . .
C29 C 0.6461(4) 1.2698(6) 0.0419(3) 0.0425(16) Uani 1 1 d . . .
H29 H 0.6494 1.3556 0.0353 0.051 Uiso 1 1 calc R . .
C30 C 0.5717(4) 1.2155(6) 0.0463(2) 0.0363(14) Uani 1 1 d . . .
H30 H 0.5217 1.2644 0.0393 0.044 Uiso 1 1 calc R . .
C31 C 0.5674(3) 1.0950(5) 0.0601(2) 0.0243(12) Uani 1 1 d . . .
H31 H 0.5155 1.0626 0.0640 0.029 Uiso 1 1 calc R . .
C32 C 0.6647(3) 0.8111(5) -0.0082(2) 0.0229(11) Uani 1 1 d . . .
C33A C 0.2573(12) -0.061(3) 0.1881(10) 0.077(6) Uani 0.671(5) 1 d PD A 1
H33A H 0.2602 0.0120 0.2132 0.092 Uiso 0.671(5) 1 calc PR A 1
H33B H 0.1996 -0.0970 0.1805 0.092 Uiso 0.671(5) 1 calc PR A 1
Cl1A Cl 0.2750(2) -0.0135(3) 0.11924(18) 0.0771(13) Uani 0.671(5) 1 d PD A 1
Cl2A Cl 0.3285(2) -0.1635(4) 0.22270(14) 0.0637(11) Uani 0.671(5) 1 d PD A 1
C33B C 0.255(2) 0.057(3) 0.1558(17) 0.113(14) Uani 0.329(5) 1 d PD A 2
H33C H 0.3022 0.1172 0.1609 0.136 Uiso 0.329(5) 1 calc PR A 2
H33D H 0.2320 0.0422 0.1136 0.136 Uiso 0.329(5) 1 calc PR A 2
Cl2B Cl 0.3008(14) -0.0871(18) 0.1894(10) 0.165(11) Uani 0.329(5) 1 d PD A 2
Cl1B Cl 0.1835(6) 0.1165(8) 0.1786(3) 0.097(3) Uani 0.329(5) 1 d PD A 2
C34 C 0.9321(5) 0.0553(6) 0.2109(3) 0.0482(19) Uani 1 1 d . . .
H34A H 0.8992 -0.0223 0.2034 0.058 Uiso 1 1 calc R . .
H34B H 0.9205 0.1009 0.1738 0.058 Uiso 1 1 calc R . .
Cl3 Cl 0.89775(15) 0.14382(16) 0.26118(7) 0.0595(5) Uani 1 1 d . . .
Cl4 Cl 1.04043(16) 0.0207(2) 0.23518(11) 0.0836(8) Uani 1 1 d . . .
C35 C 0.0327(4) 0.6663(7) 0.2396(2) 0.0394(16) Uani 1 1 d . . .
H35A H 0.0181 0.5792 0.2292 0.047 Uiso 1 1 calc R . .
H35B H -0.0143 0.7181 0.2163 0.047 Uiso 1 1 calc R . .
Cl5 Cl 0.04203(11) 0.68796(16) 0.31368(6) 0.0418(4) Uani 1 1 d . . .
Cl6 Cl 0.12667(11) 0.70383(18) 0.22272(7) 0.0489(4) Uani 1 1 d . . .

loop_
_atom_site_aniso_label
_atom_site_aniso_U_11
_atom_site_aniso_U_22
_atom_site_aniso_U_33
_atom_site_aniso_U_23
_atom_site_aniso_U_13
_atom_site_aniso_U_12
Ru1 0.01449(19) 0.01353(19) 0.01557(19) 0.00112(16) 0.00663(14) 0.00320(16)
S1 0.0205(6) 0.0103(6) 0.0238(6) 0.0029(5) 0.0054(5) 0.0009(5)
S2 0.0207(6) 0.0203(7) 0.0251(7) -0.0040(5) 0.0088(5) -0.0032(5)
S3 0.0226(6) 0.0151(6) 0.0293(7) 0.0051(5) 0.0134(5) 0.0031(5)
N1 0.027(2) 0.026(2) 0.023(2) -0.0041(19) 0.0140(19) 0.006(2)
N2 0.047(3) 0.031(3) 0.026(3) 0.000(2) 0.010(2) -0.015(2)
N3 0.021(2) 0.030(3) 0.028(2) -0.0052(19) 0.0126(19) -0.0002(19)
N4 0.029(3) 0.033(3) 0.031(3) -0.002(2) 0.014(2) -0.004(2)
N5 0.022(2) 0.023(2) 0.021(2) -0.0048(18) 0.0042(18) 0.0131(19)
P1 0.0183(6) 0.0125(6) 0.0201(6) 0.0031(5) 0.0104(5) 0.0039(5)
B1 0.018(3) 0.025(3) 0.018(3) -0.002(2) 0.010(2) 0.007(2)
O1 0.033(2) 0.075(3) 0.023(2) -0.001(2) 0.0063(18) 0.029(2)
C1 0.016(2) 0.022(3) 0.020(2) 0.003(2) 0.009(2) 0.005(2)
C2 0.033(3) 0.027(3) 0.026(3) 0.008(2) 0.017(2) 0.012(2)
C3 0.021(3) 0.044(4) 0.023(3) 0.005(2) 0.008(2) 0.009(3)
C4 0.022(3) 0.046(4) 0.021(3) -0.008(3) 0.005(2) 0.001(3)
C5 0.024(3) 0.029(3) 0.034(3) -0.006(2) 0.010(2) -0.003(2)
C6 0.022(3) 0.018(3) 0.027(3) -0.003(2) 0.010(2) 0.000(2)
C7 0.025(3) 0.009(2) 0.017(2) 0.0008(18) 0.007(2) 0.006(2)
C8 0.023(3) 0.019(3) 0.034(3) 0.008(2) 0.012(2) 0.006(2)
C9 0.036(3) 0.022(3) 0.038(3) 0.013(2) 0.018(3) 0.004(2)
C10 0.036(3) 0.019(3) 0.032(3) 0.012(2) 0.010(2) 0.012(2)
C11 0.024(3) 0.020(3) 0.028(3) 0.000(2) 0.009(2) 0.006(2)
C12 0.022(3) 0.016(3) 0.024(3) -0.002(2) 0.010(2) 0.000(2)
C13 0.021(3) 0.012(3) 0.030(3) 0.006(2) 0.013(2) 0.0066(19)
C14 0.033(3) 0.014(3) 0.032(3) 0.007(2) 0.014(2) 0.006(2)
C15 0.034(3) 0.027(3) 0.045(4) 0.018(3) 0.029(3) 0.011(3)
C16 0.024(3) 0.020(3) 0.057(4) 0.013(3) 0.022(3) 0.004(2)
C17 0.022(3) 0.024(3) 0.037(3) 0.003(2) 0.009(2) 0.001(2)
C18 0.020(3) 0.021(3) 0.030(3) 0.005(2) 0.013(2) 0.007(2)
C19 0.027(3) 0.018(3) 0.016(2) -0.003(2) 0.010(2) -0.008(2)
C20 0.041(4) 0.031(3) 0.029(3) -0.004(2) 0.017(3) 0.013(3)
C21 0.075(5) 0.014(3) 0.032(3) -0.009(2) 0.031(3) 0.000(3)
C22 0.062(5) 0.031(4) 0.034(3) 0.004(3) 0.009(3) -0.003(3)
C23 0.020(3) 0.028(3) 0.020(3) 0.002(2) 0.007(2) -0.001(2)
C24 0.025(3) 0.039(4) 0.040(3) -0.006(3) 0.018(3) 0.005(3)
C25 0.027(3) 0.040(4) 0.040(3) -0.006(3) 0.016(3) 0.003(3)
C26 0.025(3) 0.038(4) 0.042(4) -0.002(3) 0.011(3) -0.004(3)
C27 0.026(3) 0.026(3) 0.018(3) 0.003(2) 0.005(2) 0.014(2)
C28 0.057(4) 0.029(3) 0.033(3) 0.000(3) 0.009(3) 0.020(3)
C29 0.056(4) 0.026(3) 0.038(3) 0.000(3) 0.001(3) 0.002(3)
C30 0.041(4) 0.034(4) 0.030(3) -0.002(3) 0.005(3) -0.004(3)
C31 0.022(3) 0.025(3) 0.025(3) -0.004(2) 0.006(2) 0.007(2)
C32 0.019(3) 0.032(3) 0.020(3) -0.002(2) 0.009(2) 0.011(2)
C33A 0.060(10) 0.090(14) 0.079(12) -0.031(10) 0.018(9) -0.025(10)
Cl1A 0.0533(19) 0.055(2) 0.129(3) 0.025(2) 0.035(2) -0.0001(15)
Cl2A 0.0425(17) 0.091(3) 0.0490(18) -0.0191(17) -0.0014(13) 0.0071(18)
C33B 0.12(3) 0.08(2) 0.19(4) 0.00(3) 0.13(3) -0.01(2)
Cl2B 0.25(3) 0.110(14) 0.188(18) -0.062(13) 0.15(2) -0.089(17)
Cl1B 0.111(7) 0.087(6) 0.078(5) 0.010(4) 0.002(4) -0.046(5)
C34 0.066(5) 0.037(4) 0.035(4) -0.002(3) 0.004(3) -0.029(4)
Cl3 0.1029(16) 0.0331(9) 0.0400(9) 0.0074(7) 0.0159(10) -0.0105(10)
Cl4 0.0764(16) 0.0600(14) 0.0919(17) 0.0009(12) -0.0128(13) 0.0136(12)
C35 0.030(3) 0.058(4) 0.028(3) -0.013(3) 0.005(3) -0.006(3)
Cl5 0.0492(10) 0.0498(10) 0.0292(8) -0.0069(7) 0.0154(7) -0.0183(8)
Cl6 0.0425(9) 0.0703(13) 0.0381(9) -0.0075(8) 0.0180(7) -0.0096(9)

loop_
_atom_type_symbol
_atom_type_description
_atom_type_scat_dispersion_real
_atom_type_scat_dispersion_imag
_atom_type_scat_source
C C 0.0033 0.0016 'International Tables Vol C Tables 4.2.6.8 and 6.1.1.4'
H H 0.0000 0.0000 'International Tables Vol C Tables 4.2.6.8 and 6.1.1.4'
B B 0.0013 0.0007 'International Tables Vol C Tables 4.2.6.8 and 6.1.1.4'
N N 0.0061 0.0033 'International Tables Vol C Tables 4.2.6.8 and 6.1.1.4'
O O 0.0106 0.0060 'International Tables Vol C Tables 4.2.6.8 and 6.1.1.4'
P P 0.1023 0.0942 'International Tables Vol C Tables 4.2.6.8 and 6.1.1.4'
S S 0.1246 0.1234 'International Tables Vol C Tables 4.2.6.8 and 6.1.1.4'
Cl Cl 0.1484 0.1585 'International Tables Vol C Tables 4.2.6.8 and 6.1.1.4'
Ru Ru -1.2594 0.8363 'International Tables Vol C Tables 4.2.6.8 and 6.1.1.4'

loop_
_geom_angle_atom_site_label_1
_geom_angle_atom_site_label_2
_geom_angle_atom_site_label_3
_geom_angle
C32 Ru1 B1 87.6(2)
C32 Ru1 S3 87.76(18)
B1 Ru1 S3 79.81(17)
C32 Ru1 S2 88.87(18)
B1 Ru1 S2 84.48(17)
S3 Ru1 S2 164.05(5)
C32 Ru1 P1 98.11(15)
B1 Ru1 P1 173.11(16)
S3 Ru1 P1 96.45(5)
S2 Ru1 P1 99.46(5)
C32 Ru1 S1 172.25(16)
B1 Ru1 S1 84.75(15)
S3 Ru1 S1 89.84(4)
S2 Ru1 S1 91.44(5)
P1 Ru1 S1 89.47(5)
C19 S1 Ru1 97.32(17)
C23 S2 Ru1 98.21(19)
C27 S3 Ru1 101.1(2)
C19 N1 C20 108.8(4)
C19 N1 B1 122.1(4)
C20 N1 B1 128.9(4)
C19 N2 C22 126.8(5)
C19 N2 C21 107.9(5)
C22 N2 C21 125.3(5)
C23 N3 C24 107.2(5)
C23 N3 B1 117.5(4)
C24 N3 B1 133.4(5)
C23 N4 C25 109.1(5)
C23 N4 C26 124.6(5)
C25 N4 C26 126.1(5)
C27 N5 C31 118.0(5)
C27 N5 B1 114.8(4)
C31 N5 B1 126.5(5)
C13 P1 C7 100.2(2)
C13 P1 C1 103.5(2)
C7 P1 C1 101.8(2)
C13 P1 Ru1 115.20(16)
C7 P1 Ru1 117.74(16)
C1 P1 Ru1 116.08(16)
N3 B1 N1 105.8(4)
N3 B1 N5 113.9(4)
N1 B1 N5 103.2(4)
N3 B1 Ru1 112.4(4)
N1 B1 Ru1 110.8(3)
N5 B1 Ru1 110.2(3)
C6 C1 C2 118.5(5)
C6 C1 P1 123.5(4)
C2 C1 P1 118.0(4)
C3 C2 C1 120.2(5)
C3 C2 H2 119.9
C1 C2 H2 119.9
C4 C3 C2 120.4(5)
C4 C3 H3 119.8
C2 C3 H3 119.8
C3 C4 C5 120.2(5)
C3 C4 H4 119.9
C5 C4 H4 119.9
C4 C5 C6 120.3(5)
C4 C5 H5 119.9
C6 C5 H5 119.9
C5 C6 C1 120.5(5)
C5 C6 H6 119.8
C1 C6 H6 119.8
C8 C7 C12 118.9(4)
C8 C7 P1 117.8(4)
C12 C7 P1 123.3(4)
C9 C8 C7 120.3(5)
C9 C8 H8 119.8
C7 C8 H8 119.8
C10 C9 C8 120.4(5)
C10 C9 H9 119.8
C8 C9 H9 119.8
C9 C10 C11 119.5(5)
C9 C10 H10 120.3
C11 C10 H10 120.3
C12 C11 C10 120.3(5)
C12 C11 H11 119.9
C10 C11 H11 119.9
C11 C12 C7 120.6(5)
C11 C12 H12 119.7
C7 C12 H12 119.7
C18 C13 C14 119.2(5)
C18 C13 P1 117.5(4)
C14 C13 P1 123.2(4)
C13 C14 C15 119.4(5)
C13 C14 H14 120.3
C15 C14 H14 120.3
C16 C15 C14 120.4(5)
C16 C15 H15 119.8
C14 C15 H15 119.8
C17 C16 C15 119.9(5)
C17 C16 H16 120.0
C15 C16 H16 120.0
C16 C17 C18 120.4(5)
C16 C17 H17 119.8
C18 C17 H17 119.8
C13 C18 C17 120.6(5)
C13 C18 H18 119.7
C17 C18 H18 119.7
N1 C19 N2 108.4(5)
N1 C19 S1 123.3(4)
N2 C19 S1 128.1(4)
C21 C20 N1 109.9(5)
C21 C20 H20 125.1
N1 C20 H20 125.1
C20 C21 N2 105.0(5)
C20 C21 H21 127.5
N2 C21 H21 127.5
N2 C22 H22A 109.5
N2 C22 H22B 109.5
H22A C22 H22B 109.5
N2 C22 H22C 109.5
H22A C22 H22C 109.5
H22B C22 H22C 109.5
N4 C23 N3 108.0(5)
N4 C23 S2 127.2(4)
N3 C23 S2 124.7(4)
C25 C24 N3 108.7(5)
C25 C24 H24 125.6
N3 C24 H24 125.6
C24 C25 N4 106.9(5)
C24 C25 H25 126.5
N4 C25 H25 126.5
N4 C26 H26A 109.5
N4 C26 H26B 109.5
H26A C26 H26B 109.5
N4 C26 H26C 109.5
H26A C26 H26C 109.5
H26B C26 H26C 109.5
N5 C27 C28 120.2(5)
N5 C27 S3 119.8(4)
C28 C27 S3 120.0(5)
C29 C28 C27 121.2(7)
C29 C28 H28 119.4
C27 C28 H28 119.4
C28 C29 C30 116.8(6)
C28 C29 H29 121.6
C30 C29 H29 121.6
C31 C30 C29 122.5(6)
C31 C30 H30 118.8
C29 C30 H30 118.8
C30 C31 N5 121.1(6)
C30 C31 H31 119.4
N5 C31 H31 119.4
O1 C32 Ru1 176.6(5)
Cl2A C33A Cl1A 112.0(10)
Cl2A C33A H33A 109.2
Cl1A C33A H33A 109.2
Cl2A C33A H33B 109.2
Cl1A C33A H33B 109.2
H33A C33A H33B 107.9
Cl1B C33B Cl2B 116.9(19)
Cl1B C33B H33C 108.1
Cl2B C33B H33C 108.1
Cl1B C33B H33D 108.1
Cl2B C33B H33D 108.1
H33C C33B H33D 107.3
Cl4 C34 Cl3 112.4(3)
Cl4 C34 H34A 109.1
Cl3 C34 H34A 109.1
Cl4 C34 H34B 109.1
Cl3 C34 H34B 109.1
H34A C34 H34B 107.9
Cl6 C35 Cl5 111.9(3)
Cl6 C35 H35A 109.2
Cl5 C35 H35A 109.2
Cl6 C35 H35B 109.2
Cl5 C35 H35B 109.2
H35A C35 H35B 107.9

loop_
_geom_bond_atom_site_label_1
_geom_bond_atom_site_label_2
_geom_bond_distance
Ru1 C32 1.813(5)
Ru1 B1 2.146(5)
Ru1 S3 2.3764(14)
Ru1 S2 2.3999(14)
Ru1 P1 2.4283(13)
Ru1 S1 2.4790(15)
S1 C19 1.717(5)
S2 C23 1.716(5)
S3 C27 1.722(5)
N1 C19 1.340(7)
N1 C20 1.384(6)
N1 B1 1.571(7)
N2 C19 1.359(6)
N2 C22 1.408(7)
N2 C21 1.450(8)
N3 C23 1.354(7)
N3 C24 1.404(7)
N3 B1 1.566(7)
N4 C23 1.353(7)
N4 C25 1.388(7)
N4 C26 1.437(7)
N5 C27 1.351(7)
N5 C31 1.360(6)
N5 B1 1.608(7)
P1 C13 1.833(5)
P1 C7 1.838(5)
P1 C1 1.842(5)
O1 C32 1.152(6)
C1 C6 1.386(7)
C1 C2 1.403(7)
C2 C3 1.385(7)
C2 H2 0.9500
C3 C4 1.363(8)
C3 H3 0.9500
C4 C5 1.378(8)
C4 H4 0.9500
C5 C6 1.383(7)
C5 H5 0.9500
C6 H6 0.9500
C7 C8 1.388(7)
C7 C12 1.402(7)
C8 C9 1.386(7)
C8 H8 0.9500
C9 C10 1.385(8)
C9 H9 0.9500
C10 C11 1.391(8)
C10 H10 0.9500
C11 C12 1.373(7)
C11 H11 0.9500
C12 H12 0.9500
C13 C18 1.387(7)
C13 C14 1.397(7)
C14 C15 1.403(8)
C14 H14 0.9500
C15 C16 1.380(8)
C15 H15 0.9500
C16 C17 1.371(8)
C16 H16 0.9500
C17 C18 1.390(7)
C17 H17 0.9500
C18 H18 0.9500
C20 C21 1.341(8)
C20 H20 0.9500
C21 H21 0.9500
C22 H22A 0.9800
C22 H22B 0.9800
C22 H22C 0.9800
C24 C25 1.334(8)
C24 H24 0.9500
C25 H25 0.9500
C26 H26A 0.9800
C26 H26B 0.9800
C26 H26C 0.9800
C27 C28 1.436(8)
C28 C29 1.325(9)
C28 H28 0.9500
C29 C30 1.384(9)
C29 H29 0.9500
C30 C31 1.358(8)
C30 H30 0.9500
C31 H31 0.9500
C33A Cl2A 1.66(3)
C33A Cl1A 1.83(2)
C33A H33A 0.9900
C33A H33B 0.9900
C33B Cl1B 1.57(3)
C33B Cl2B 1.82(4)
C33B H33C 0.9900
C33B H33D 0.9900
C34 Cl4 1.745(8)
C34 Cl3 1.756(7)
C34 H34A 0.9900
C34 H34B 0.9900
C35 Cl6 1.748(6)
C35 Cl5 1.758(6)
C35 H35A 0.9900
C35 H35B 0.9900

loop_
_geom_torsion_atom_site_label_1
_geom_torsion_atom_site_label_2
_geom_torsion_atom_site_label_3
_geom_torsion_atom_site_label_4
_geom_torsion
B1 Ru1 S1 C19 -7.2(2)
S3 Ru1 S1 C19 72.54(17)
S2 Ru1 S1 C19 -91.56(17)
P1 Ru1 S1 C19 168.99(17)
C32 Ru1 S2 C23 -77.9(2)
B1 Ru1 S2 C23 9.7(2)
S3 Ru1 S2 C23 -0.1(3)
P1 Ru1 S2 C23 -175.99(17)
S1 Ru1 S2 C23 94.31(17)
C32 Ru1 S3 C27 63.5(2)
B1 Ru1 S3 C27 -24.4(2)
S2 Ru1 S3 C27 -14.4(3)
P1 Ru1 S3 C27 161.46(17)
S1 Ru1 S3 C27 -109.09(17)
C32 Ru1 P1 C13 91.4(3)
S3 Ru1 P1 C13 2.72(19)
S2 Ru1 P1 C13 -178.43(18)
S1 Ru1 P1 C13 -87.06(19)
C32 Ru1 P1 C7 -150.8(3)
S3 Ru1 P1 C7 120.59(19)
S2 Ru1 P1 C7 -60.56(19)
S1 Ru1 P1 C7 30.81(19)
C32 Ru1 P1 C1 -29.8(3)
S3 Ru1 P1 C1 -118.40(19)
S2 Ru1 P1 C1 60.45(19)
S1 Ru1 P1 C1 151.82(19)
C23 N3 B1 N1 -103.5(5)
C24 N3 B1 N1 58.4(7)
C23 N3 B1 N5 143.8(4)
C24 N3 B1 N5 -54.3(7)
C23 N3 B1 Ru1 17.6(5)
C24 N3 B1 Ru1 179.4(5)
C19 N1 B1 N3 107.7(5)
C20 N1 B1 N3 -66.7(7)
C19 N1 B1 N5 -132.3(5)
C20 N1 B1 N5 53.3(7)
C19 N1 B1 Ru1 -14.4(6)
C20 N1 B1 Ru1 171.3(5)
C27 N5 B1 N3 -165.7(4)
C31 N5 B1 N3 25.0(7)
C27 N5 B1 N1 80.1(5)
C31 N5 B1 N1 -89.2(5)
C27 N5 B1 Ru1 -38.3(5)
C31 N5 B1 Ru1 152.4(4)
C32 Ru1 B1 N3 74.1(4)
S3 Ru1 B1 N3 162.3(4)
S2 Ru1 B1 N3 -15.0(3)
S1 Ru1 B1 N3 -106.9(3)
C32 Ru1 B1 N1 -167.7(4)
S3 Ru1 B1 N1 -79.6(3)
S2 Ru1 B1 N1 103.2(4)
S1 Ru1 B1 N1 11.2(3)
C32 Ru1 B1 N5 -54.1(4)
S3 Ru1 B1 N5 34.0(3)
S2 Ru1 B1 N5 -143.2(3)
S1 Ru1 B1 N5 124.8(3)
C13 P1 C1 C6 106.9(4)
C7 P1 C1 C6 3.3(5)
Ru1 P1 C1 C6 -125.9(4)
C13 P1 C1 C2 -75.5(4)
C7 P1 C1 C2 -179.1(4)
Ru1 P1 C1 C2 51.7(4)
C6 C1 C2 C3 -1.5(7)
P1 C1 C2 C3 -179.2(4)
C1 C2 C3 C4 2.1(8)
C2 C3 C4 C5 -1.5(8)
C3 C4 C5 C6 0.4(8)
C4 C5 C6 C1 0.2(8)
C2 C1 C6 C5 0.4(7)
P1 C1 C6 C5 178.0(4)
C13 P1 C7 C8 166.9(4)
C1 P1 C7 C8 -86.9(4)
Ru1 P1 C7 C8 41.2(4)
C13 P1 C7 C12 -12.1(5)
C1 P1 C7 C12 94.1(4)
Ru1 P1 C7 C12 -137.8(4)
C12 C7 C8 C9 -1.7(8)
P1 C7 C8 C9 179.3(4)
C7 C8 C9 C10 3.0(8)
C8 C9 C10 C11 -2.0(9)
C9 C10 C11 C12 -0.4(8)
C10 C11 C12 C7 1.7(8)
C8 C7 C12 C11 -0.6(7)
P1 C7 C12 C11 178.3(4)
C7 P1 C13 C18 -75.3(4)
C1 P1 C13 C18 179.8(4)
Ru1 P1 C13 C18 52.1(4)
C7 P1 C13 C14 102.1(4)
C1 P1 C13 C14 -2.8(5)
Ru1 P1 C13 C14 -130.5(4)
C18 C13 C14 C15 0.1(7)
P1 C13 C14 C15 -177.3(4)
C13 C14 C15 C16 1.1(8)
C14 C15 C16 C17 -1.7(8)
C15 C16 C17 C18 1.1(8)
C14 C13 C18 C17 -0.7(7)
P1 C13 C18 C17 176.8(4)
C16 C17 C18 C13 0.1(8)
C20 N1 C19 N2 -0.3(6)
B1 N1 C19 N2 -175.7(4)
C20 N1 C19 S1 -176.9(4)
B1 N1 C19 S1 7.8(7)
C22 N2 C19 N1 178.4(5)
C21 N2 C19 N1 0.0(6)
C22 N2 C19 S1 -5.3(8)
C21 N2 C19 S1 176.3(4)
Ru1 S1 C19 N1 2.0(5)
Ru1 S1 C19 N2 -173.8(4)
C19 N1 C20 C21 0.6(7)
B1 N1 C20 C21 175.6(5)
N1 C20 C21 N2 -0.6(7)
C19 N2 C21 C20 0.4(6)
C22 N2 C21 C20 -178.1(6)
C25 N4 C23 N3 -1.3(6)
C26 N4 C23 N3 -178.3(5)
C25 N4 C23 S2 175.5(4)
C26 N4 C23 S2 -1.4(8)
C24 N3 C23 N4 2.1(6)
B1 N3 C23 N4 168.4(4)
C24 N3 C23 S2 -174.8(4)
B1 N3 C23 S2 -8.6(6)
Ru1 S2 C23 N4 -179.9(4)
Ru1 S2 C23 N3 -3.6(5)
C23 N3 C24 C25 -2.2(6)
B1 N3 C24 C25 -165.4(5)
N3 C24 C25 N4 1.4(7)
C23 N4 C25 C24 0.0(6)
C26 N4 C25 C24 176.8(5)
C31 N5 C27 C28 4.0(7)
B1 N5 C27 C28 -166.3(5)
C31 N5 C27 S3 -174.6(4)
B1 N5 C27 S3 15.2(6)
Ru1 S3 C27 N5 11.7(4)
Ru1 S3 C27 C28 -166.8(4)
N5 C27 C28 C29 -1.1(8)
S3 C27 C28 C29 177.4(5)
C27 C28 C29 C30 -3.4(9)
C28 C29 C30 C31 5.2(9)
C29 C30 C31 N5 -2.4(9)
C27 N5 C31 C30 -2.3(7)
B1 N5 C31 C30 166.7(5)
